data_7706181
loop_
_publ_author_name
'Radoske, Thomas'
'Kloditz, Roger'
'Fichter, Sebastian'
'M\"arz, Juliane'
'Kaden, Peter'
'Patzschke, Michael'
'Schmidt, Moritz'
'Stumpf, Thorsten'
'Walter, Olaf'
'Ikeda-Ohno, Atsushi'

_publ_section_title
;
 Systematic comparison of the structure of homoleptic tetradentate
 N<sub>2</sub>O<sub>2</sub>-type Schiff base complexes of tetravalent
 f-elements (M(IV) = Ce, Th, U, Np, and Pu) in solid state and in
 solution.
;
_journal_issue 48
_journal_name_full 'Dalton transactions (Cambridge, England : 2003)'
_journal_page_first 17559
_journal_page_last 17570
_journal_paper_doi 10.1039/d0dt03405c
_journal_volume 49
_journal_year 2020
_chemical_formula_moiety 'C34 H32 N4 O4 U'
_chemical_formula_sum 'C33.94 H32 N4 O4 U'
_chemical_formula_weight 797.94
_space_group_crystal_system orthorhombic
_space_group_IT_number 50
_space_group_name_Hall '-P 2ab 2b'
_space_group_name_H-M_alt 'P b a n :2'
_atom_sites_solution_hydrogens geom
_audit_creation_date 2019-11-28
_audit_creation_method
;
Olex2 1.2
(compiled 2017.01.04 svn.r3372 for OlexSys, GUI svn.r5289)
;
_audit_update_record
;
2019-12-09 deposited with the CCDC.	2020-11-20 downloaded from the CCDC.
;
_cell_angle_alpha 90
_cell_angle_beta 90
_cell_angle_gamma 90
_cell_formula_units_Z 4
_cell_length_a 14.6015(7)
_cell_length_b 14.6038(8)
_cell_length_c 13.9168(7)
_cell_measurement_reflns_used 9188
_cell_measurement_temperature 106(2)
_cell_measurement_theta_max 28.323
_cell_measurement_theta_min 3.151
_cell_volume 2967.6(3)
_computing_cell_refinement 'SAINT v8.37A (Bruker, 2015)'
_computing_data_reduction 'SAINT v8.37A (Bruker, 2015)'
_computing_molecular_graphics 'Olex2 (Dolomanov et al., 2009)'
_computing_publication_material 'Olex2 (Dolomanov et al., 2009)'
_computing_structure_refinement 'XL (Sheldrick, 2008)'
_computing_structure_solution 'ShelXS (Sheldrick, 2008)'
_diffrn_ambient_temperature 105.87
_diffrn_detector_area_resol_mean 7.9
_diffrn_detector_type 'CCD area detector'
_diffrn_measured_fraction_theta_full 0.994
_diffrn_measured_fraction_theta_max 0.996
_diffrn_measurement_device 'three-circle diffractometer'
_diffrn_measurement_device_type 'Bruker SMART APEX2 area detector'
_diffrn_measurement_method '\w and \f scans'
_diffrn_radiation_type MoK\a
_diffrn_radiation_wavelength 0.71073
_diffrn_reflns_av_R_equivalents 0.0471
_diffrn_reflns_av_unetI/netI 0.0115
_diffrn_reflns_Laue_measured_fraction_full 0.994
_diffrn_reflns_Laue_measured_fraction_max 0.996
_diffrn_reflns_limit_h_max 19
_diffrn_reflns_limit_h_min -19
_diffrn_reflns_limit_k_max 19
_diffrn_reflns_limit_k_min -19
_diffrn_reflns_limit_l_max 18
_diffrn_reflns_limit_l_min -18
_diffrn_reflns_number 172988
_diffrn_reflns_point_group_measured_fraction_full 0.994
_diffrn_reflns_point_group_measured_fraction_max 0.996
_diffrn_reflns_theta_full 25.242
_diffrn_reflns_theta_max 28.342
_diffrn_reflns_theta_min 3.151
_exptl_absorpt_coefficient_mu 5.515
_exptl_absorpt_correction_T_max 0.6035
_exptl_absorpt_correction_T_min 0.2053
_exptl_absorpt_correction_type multi-scan
_exptl_absorpt_process_details
;
SADABS-2016/2 (Bruker,2016/2) was used for absorption correction.
wR2(int) was 0.1568 before and 0.0596 after correction.
The Ratio of minimum to maximum transmission is 0.3402.
The \l/2 correction factor is Not present.
;
_exptl_crystal_colour 'clear reddish brown'
_exptl_crystal_colour_lustre clear
_exptl_crystal_colour_modifier reddish
_exptl_crystal_colour_primary brown
_exptl_crystal_density_diffrn 1.786
_exptl_crystal_description prism
_exptl_crystal_F_000 1551
_exptl_crystal_size_max 0.55
_exptl_crystal_size_mid 0.55
_exptl_crystal_size_min 0.55
_refine_diff_density_max 0.811
_refine_diff_density_min -0.547
_refine_diff_density_rms 0.127
_refine_ls_extinction_coef 0.00325(19)
_refine_ls_extinction_expression Fc^*^=kFc[1+0.001xFc^2^\l^3^/sin(2\q)]^-1/4^
_refine_ls_extinction_method 'SHELXL-2014/7 (Sheldrick 2014'
_refine_ls_goodness_of_fit_ref 1.243
_refine_ls_hydrogen_treatment constr
_refine_ls_matrix_type full
_refine_ls_number_parameters 238
_refine_ls_number_reflns 3709
_refine_ls_number_restraints 0
_refine_ls_restrained_S_all 1.243
_refine_ls_R_factor_all 0.0337
_refine_ls_R_factor_gt 0.0251
_refine_ls_shift/su_max 0.001
_refine_ls_shift/su_mean 0.000
_refine_ls_structure_factor_coef Fsqd
_refine_ls_weighting_details 'w=1/[\s^2^(Fo^2^)+12.0209P] where P=(Fo^2^+2Fc^2^)/3'
_refine_ls_weighting_scheme calc
_refine_ls_wR_factor_gt 0.0480
_refine_ls_wR_factor_ref 0.0547
_reflns_Friedel_coverage 0.000
_reflns_number_gt 2210
_reflns_number_total 3709
_reflns_threshold_expression 'I > 2\s(I)'
_cod_data_source_file d0dt03405c2.cif
_cod_data_source_block mo_tr_12_2908_0m
_cod_original_sg_symbol_H-M 'P b a n'
_cod_database_code 7706181
_shelx_shelxl_version_number 2014/7
_shelx_space_group_comment
;
The symmetry employed for this shelxl refinement is uniquely defined
by the following loop, which should always be used as a source of
symmetry information in preference to the above space-group names.
They are only intended as comments.
;
_olex2_refinement_description
;
1. Fixed Uiso
 At 1.2 times of:
  All C(H) groups, All C(H,H) groups, All C(H,H,H,H) groups
2. Others
 Fixed Sof: H18A(0.5) H18B(0.5) H17C(0.4) H17D(0.4) H17A(0.6) H17B(0.6)
 N2A(0.4) H9A(0.5) H9B(0.5) H8A(0.55) H8B(0.55) H8BC(0.45) H8BD(0.45) N1(0.55)
 C7(0.55) H7(0.55) C16A(0.4) H16A(0.4) C2A(0.45) H2A(0.45) C3A(0.45) H3A(0.45)
 C4A(0.45) H4A(0.45) C5A(0.45) H5A(0.45) C6A(0.45) C4(0.55) H4(0.55) C5(0.55)
 H5(0.55) C6(0.55) C15A(0.4) C14A(0.4) H14A(0.4) C13A(0.4) H13A(0.4) C12A(0.4)
 H12A(0.4) C11A(0.4) H11A(0.4) C3(0.55) H3(0.55) O1(0.55) C2(0.55) H2(0.55)
 O2A(0.4) N2(0.6) C16(0.6) H16(0.6) C15(0.6) O2(0.6) C14(0.6) H14(0.6) C13(0.6)
 H13(0.6) C12(0.6) H12(0.6) C11(0.6) H11(0.6) N1A(0.45) C7A(0.45) H7A(0.45)
 O1A(0.45)
3.a Secondary CH2 refined with riding coordinates:
 C18(H18A,H18B), C17(H17C,H17D), C17(H17A,H17B), C9(H9A,H9B), C8(H8A,H8B),
 C8(H8BC,H8BD)
3.b Aromatic/amide H refined with riding coordinates:
 C7(H7), C16A(H16A), C2A(H2A), C3A(H3A), C4A(H4A), C5A(H5A), C4(H4), C5(H5),
 C14A(H14A), C13A(H13A), C12A(H12A), C11A(H11A), C3(H3), C2(H2), C16(H16),
 C14(H14), C13(H13), C12(H12), C11(H11), C7A(H7A)
3.c Fitted hexagon refined as free rotating group:
 C1(C2A,C3A,C4A,C5A,C6A), C10(C15A,C14A,C13A,C12A,C11A)
;
_olex2_submission_special_instructions 'No special instructions were received'

loop_
_space_group_symop_operation_xyz
'x, y, z'
'-x+1/2, -y+1/2, z'
'x, -y+1/2, -z'
'-x+1/2, y, -z'
'-x, -y, -z'
'x-1/2, y-1/2, -z'
'-x, y-1/2, z'
'x-1/2, -y, z'

loop_
_atom_site_label
_atom_site_type_symbol
_atom_site_fract_x
_atom_site_fract_y
_atom_site_fract_z
_atom_site_U_iso_or_equiv
_atom_site_adp_type
_atom_site_occupancy
_atom_site_site_symmetry_order
_atom_site_calc_flag
_atom_site_refinement_flags_posn
_atom_site_refinement_flags_adp
_atom_site_refinement_flags_occupancy
_atom_site_disorder_assembly
_atom_site_disorder_group
U2 U 0.2500 0.7500 0.5000 0.01114(9) Uani 1 4 d S T P . .
U1 U 0.2500 0.2500 1.0000 0.01119(9) Uani 1 4 d S T P . .
C18 C -0.0321(3) 0.7500 0.5000 0.0188(9) Uani 1 2 d S T P C .
H18A H -0.0721 0.6953 0.5000 0.023 Uiso 0.5 1 calc R . . . .
H18B H -0.0721 0.8047 0.5000 0.023 Uiso 0.5 1 calc R . . . .
C17 C 0.0248(2) 0.7501(4) 0.4080(2) 0.0184(6) Uani 1 1 d . . . . .
H17C H -0.0143 0.7309 0.3534 0.022 Uiso 0.4 1 calc R . . A 2
H17D H 0.0466 0.8130 0.3949 0.022 Uiso 0.4 1 calc R . . A 2
H17A H 0.0463 0.6870 0.3949 0.022 Uiso 0.6 1 calc R . . B 1
H17B H -0.0145 0.7692 0.3536 0.022 Uiso 0.6 1 calc R . . B 1
N2A N 0.1036(5) 0.6886(5) 0.4146(5) 0.0055(14) Uiso 0.4 1 d . . . C 2
C9 C 0.2500 0.5324(3) 1.0000 0.0189(9) Uani 1 2 d S T P F .
H9A H 0.3047 0.5724 1.0000 0.023 Uiso 0.5 1 calc R . . . .
H9B H 0.1953 0.5724 1.0000 0.023 Uiso 0.5 1 calc R . . . .
C8 C 0.2500(4) 0.4755(2) 1.0917(2) 0.0183(6) Uani 1 1 d . . . . .
H8A H 0.3130 0.4536 1.1046 0.022 Uiso 0.55 1 calc R . . D 1
H8B H 0.2310 0.5146 1.1463 0.022 Uiso 0.55 1 calc R . . D 1
H8BC H 0.2689 0.5146 1.1463 0.022 Uiso 0.45 1 calc R . . E 2
H8BD H 0.1869 0.4537 1.1046 0.022 Uiso 0.45 1 calc R . . E 2
N1 N 0.1884(4) 0.3966(4) 1.0855(5) 0.0183(14) Uani 0.55 1 d . . . F 1
C7 C 0.1088(5) 0.4073(5) 1.1228(6) 0.0215(17) Uani 0.55 1 d . . . F 1
H7 H 0.0953 0.4663 1.1478 0.026 Uiso 0.55 1 calc R . . F 1
C16A C 0.0920(6) 0.6089(6) 0.3778(7) 0.0083(17) Uiso 0.4 1 d . . . C 2
H16A H 0.0325 0.5962 0.3535 0.010 Uiso 0.4 1 calc R . . C 2
C1 C 0.05401(19) 0.2515(3) 1.1204(2) 0.0194(6) Uani 1 1 d . . . . .
C2A C -0.0156(3) 0.3150(3) 1.1351(5) 0.021(2) Uiso 0.45 1 d G . . G 2
H2A H -0.0035 0.3785 1.1276 0.026 Uiso 0.45 1 calc R . . G 2
C3A C -0.1027(3) 0.2855(5) 1.1608(8) 0.029(5) Uiso 0.45 1 d G . . G 2
H3A H -0.1502 0.3288 1.1708 0.035 Uiso 0.45 1 calc R . . G 2
C4A C -0.1203(3) 0.1925(5) 1.1717(7) 0.028(4) Uiso 0.45 1 d G . . G 2
H4A H -0.1798 0.1723 1.1893 0.034 Uiso 0.45 1 calc R . . G 2
C5A C -0.0507(4) 0.1291(3) 1.1571(6) 0.022(2) Uiso 0.45 1 d G . . G 2
H5A H -0.0627 0.0655 1.1646 0.026 Uiso 0.45 1 calc R . . G 2
C6A C 0.0364(3) 0.1586(3) 1.1314(4) 0.0129(17) Uiso 0.45 1 d G . . G 2
C4 C -0.1203(7) 0.3053(9) 1.1685(9) 0.035(3) Uani 0.55 1 d . . . F 1
H4 H -0.1800 0.3269 1.1838 0.042 Uiso 0.55 1 calc R . . F 1
C5 C -0.0513(5) 0.3690(6) 1.1562(7) 0.031(2) Uani 0.55 1 d . . . F 1
H5 H -0.0635 0.4324 1.1646 0.037 Uiso 0.55 1 calc R . . F 1
C6 C 0.0373(5) 0.3390(6) 1.1308(6) 0.0216(17) Uani 0.55 1 d . . . F 1
C10 C 0.2513(3) 0.55396(19) 0.3796(2) 0.0185(6) Uani 1 1 d . . . . .
C15A C 0.1584(3) 0.5362(3) 0.3689(4) 0.0081(17) Uiso 0.4 1 d G . . C 2
C14A C 0.1290(3) 0.4489(4) 0.3436(6) 0.016(2) Uiso 0.4 1 d G . . C 2
H14A H 0.0655 0.4367 0.3363 0.019 Uiso 0.4 1 calc R . . C 2
C13A C 0.1926(5) 0.3794(3) 0.3291(8) 0.023(4) Uiso 0.4 1 d G . . C 2
H13A H 0.1725 0.3198 0.3119 0.028 Uiso 0.4 1 calc R . . C 2
C12A C 0.2855(5) 0.3972(3) 0.3399(8) 0.026(5) Uiso 0.4 1 d G . . C 2
H12A H 0.3290 0.3497 0.3300 0.031 Uiso 0.4 1 calc R . . C 2
C11A C 0.3149(3) 0.4845(3) 0.3651(5) 0.0156(19) Uiso 0.4 1 d G . . C 2
H11A H 0.3785 0.4966 0.3725 0.019 Uiso 0.4 1 calc R . . C 2
C3 C -0.1075(7) 0.2143(10) 1.1602(9) 0.033(2) Uani 0.55 1 d . . . F 1
H3 H -0.1566 0.1727 1.1700 0.040 Uiso 0.55 1 calc R . . F 1
O1 O 0.1364(3) 0.2131(4) 1.0994(4) 0.0221(12) Uani 0.55 1 d . . . G 1
C2 C -0.0188(6) 0.1823(6) 1.1363(6) 0.0281(19) Uani 0.55 1 d . . . F 1
H2 H -0.0064 0.1187 1.1306 0.034 Uiso 0.55 1 calc R . . F 1
O2A O 0.2872(4) 0.6362(4) 0.4009(4) 0.0079(12) Uiso 0.4 1 d . . . C 2
N2 N 0.3960(4) 0.6888(4) 0.4135(5) 0.0211(14) Uani 0.6 1 d . . . C 1
C16 C 0.4069(5) 0.6081(5) 0.3775(6) 0.0241(16) Uani 0.6 1 d . . . C 1
H16 H 0.4663 0.5940 0.3537 0.029 Uiso 0.6 1 calc R . . C 1
C15 C 0.3389(5) 0.5374(5) 0.3695(6) 0.0244(17) Uani 0.6 1 d . . . C 1
O2 O 0.2127(4) 0.6365(3) 0.4005(4) 0.0250(12) Uani 0.6 1 d . . . C 1
C14 C 0.3681(6) 0.4488(5) 0.3438(7) 0.034(2) Uani 0.6 1 d . . . C 1
H14 H 0.4315 0.4366 0.3350 0.041 Uiso 0.6 1 calc R . . C 1
C13 C 0.3055(9) 0.3808(7) 0.3317(9) 0.037(3) Uani 0.6 1 d . . . C 1
H13 H 0.3273 0.3215 0.3157 0.045 Uiso 0.6 1 calc R . . C 1
C12 C 0.2146(9) 0.3924(7) 0.3409(9) 0.037(2) Uani 0.6 1 d . . . C 1
H12 H 0.1735 0.3426 0.3320 0.044 Uiso 0.6 1 calc R . . C 1
C11 C 0.1816(6) 0.4811(5) 0.3643(6) 0.0302(18) Uani 0.6 1 d . . . C 1
H11 H 0.1179 0.4934 0.3698 0.036 Uiso 0.6 1 calc R . . C 1
N1A N 0.1883(5) 0.1038(4) 1.0856(5) 0.0103(14) Uiso 0.45 1 d . . . G 2
C7A C 0.1089(5) 0.0921(6) 1.1218(7) 0.0129(17) Uiso 0.45 1 d . . . G 2
H7A H 0.0959 0.0324 1.1452 0.016 Uiso 0.45 1 calc R . . G 2
O1A O 0.1364(4) 0.2871(4) 1.0993(4) 0.0127(12) Uiso 0.45 1 d . . . G 2

loop_
_atom_site_aniso_label
_atom_site_aniso_U_11
_atom_site_aniso_U_22
_atom_site_aniso_U_33
_atom_site_aniso_U_23
_atom_site_aniso_U_13
_atom_site_aniso_U_12
U2 0.01069(12) 0.01019(12) 0.01255(13) 0.000 0.000 0.000
U1 0.01039(12) 0.01064(12) 0.01254(13) 0.000 0.000 0.000
C18 0.0094(17) 0.024(2) 0.023(2) 0.000(3) 0.000 0.000
C17 0.0121(13) 0.0228(15) 0.0203(15) 0.000(2) -0.0027(11) 0.001(2)
C9 0.024(2) 0.0113(18) 0.021(2) 0.000 0.001(3) 0.000
C8 0.0225(14) 0.0115(12) 0.0210(15) -0.0026(11) 0.000(2) 0.0000(19)
N1 0.022(3) 0.016(3) 0.017(3) 0.000(2) -0.002(2) 0.001(2)
C7 0.028(4) 0.019(3) 0.018(4) -0.001(3) -0.001(3) 0.008(3)
C1 0.0136(13) 0.0285(16) 0.0161(14) -0.001(2) 0.0021(11) 0.001(2)
C4 0.012(3) 0.048(6) 0.044(6) 0.010(5) -0.001(4) 0.003(5)
C5 0.023(4) 0.035(4) 0.035(5) 0.001(4) 0.004(3) 0.007(3)
C6 0.014(3) 0.029(4) 0.022(4) 0.002(3) 0.002(3) 0.000(3)
C10 0.0265(15) 0.0132(13) 0.0159(14) -0.0022(11) 0.000(2) 0.000(2)
C3 0.018(4) 0.047(6) 0.035(6) 0.002(5) 0.001(4) 0.000(4)
O1 0.018(2) 0.015(2) 0.033(3) -0.001(2) 0.008(2) 0.0005(19)
C2 0.029(4) 0.025(4) 0.030(4) -0.008(3) 0.004(3) -0.002(3)
N2 0.021(3) 0.021(3) 0.022(3) 0.001(2) -0.001(2) 0.003(2)
C16 0.022(3) 0.031(4) 0.019(3) -0.001(3) 0.001(3) 0.005(3)
C15 0.030(4) 0.018(3) 0.025(4) -0.002(3) -0.001(3) 0.001(3)
O2 0.020(2) 0.021(2) 0.034(3) -0.008(2) 0.000(2) 0.0023(19)
C14 0.041(4) 0.025(4) 0.037(5) -0.003(3) -0.004(4) 0.008(3)
C13 0.050(6) 0.015(3) 0.047(6) 0.001(4) -0.011(5) 0.004(5)
C12 0.049(6) 0.021(4) 0.041(6) -0.001(4) -0.002(5) -0.001(4)
C11 0.029(4) 0.031(4) 0.031(4) -0.004(3) 0.005(3) -0.001(3)

loop_
_atom_type_symbol
_atom_type_description
_atom_type_scat_dispersion_real
_atom_type_scat_dispersion_imag
_atom_type_scat_source
C C 0.0033 0.0016 'International Tables Vol C Tables 4.2.6.8 and 6.1.1.4'
H H 0.0000 0.0000 'International Tables Vol C Tables 4.2.6.8 and 6.1.1.4'
N N 0.0061 0.0033 'International Tables Vol C Tables 4.2.6.8 and 6.1.1.4'
O O 0.0106 0.0060 'International Tables Vol C Tables 4.2.6.8 and 6.1.1.4'
U U -9.6767 9.6646 'International Tables Vol C Tables 4.2.6.8 and 6.1.1.4'

loop_
_geom_angle_atom_site_label_1
_geom_angle_atom_site_label_2
_geom_angle_atom_site_label_3
_geom_angle
_geom_angle_site_symmetry_1
_geom_angle_site_symmetry_3
_geom_angle_publ_flag
N2A U2 N2A 69.7(3) 4_556 2_565 ?
N2A U2 N2A 139.7(3) 2_565 3_566 ?
N2A U2 N2A 125.7(3) 4_556 3_566 ?
N2A U2 N2A 139.7(3) 4_556 . ?
N2A U2 N2A 69.7(3) 3_566 . ?
N2A U2 N2A 125.7(3) 2_565 . ?
O2A U2 N2A 70.2(2) 2_565 2_565 ?
O2A U2 N2A 80.0(2) 3_566 2_565 ?
O2A U2 N2A 137.7(2) 4_556 2_565 ?
O2A U2 N2A 76.9(2) . 2_565 ?
O2A U2 N2A 80.0(2) 4_556 . ?
O2A U2 N2A 76.9(2) 3_566 4_556 ?
O2A U2 N2A 80.0(2) . 4_556 ?
O2A U2 N2A 70.2(2) 4_556 4_556 ?
O2A U2 N2A 137.7(2) 3_566 . ?
O2A U2 N2A 137.7(2) 2_565 4_556 ?
O2A U2 N2A 76.9(2) 2_565 . ?
O2A U2 N2A 80.0(2) 2_565 3_566 ?
O2A U2 N2A 137.7(2) . 3_566 ?
O2A U2 N2A 70.2(2) 3_566 3_566 ?
O2A U2 N2A 76.9(2) 4_556 3_566 ?
O2A U2 N2A 70.2(2) . . ?
O2A U2 O2A 103.5(3) 3_566 4_556 ?
O2A U2 O2A 103.5(3) 2_565 . ?
O2A U2 O2A 83.5(3) 4_556 . ?
O2A U2 O2A 83.5(3) 3_566 2_565 ?
O2A U2 O2A 151.8(3) 4_556 2_565 ?
O2A U2 O2A 151.8(3) 3_566 . ?
O2 U2 O2 151.7(3) 2_565 4_556 ?
O2 U2 O2 83.8(3) . 4_556 ?
O2 U2 O2 103.2(3) . 2_565 ?
O2 U2 O2 103.2(3) 3_566 4_556 ?
O2 U2 O2 151.7(3) . 3_566 ?
O2 U2 O2 83.8(3) 3_566 2_565 ?
O1 U1 O1 103.2(3) . 2 ?
O1 U1 O1 83.7(3) 2 4_557 ?
O1 U1 O1 151.9(3) . 4_557 ?
O1 U1 O1 83.7(3) . 3_557 ?
O1 U1 O1 151.9(3) 2 3_557 ?
O1 U1 O1 103.2(3) 3_557 4_557 ?
N1A U1 N1A 139.6(3) . 3_557 ?
N1A U1 N1A 139.6(3) 2 4_557 ?
N1A U1 N1A 70.0(3) . 4_557 ?
N1A U1 N1A 125.6(3) 4_557 3_557 ?
N1A U1 N1A 125.5(3) . 2 ?
N1A U1 N1A 70.0(3) 2 3_557 ?
O1A U1 N1A 76.9(2) . 2 ?
O1A U1 N1A 70.0(2) 3_557 3_557 ?
O1A U1 N1A 80.0(2) 4_557 2 ?
O1A U1 N1A 137.8(2) 4_557 . ?
O1A U1 N1A 76.9(2) 4_557 3_557 ?
O1A U1 N1A 76.9(2) 3_557 4_557 ?
O1A U1 N1A 70.0(2) 2 2 ?
O1A U1 N1A 80.0(2) 2 4_557 ?
O1A U1 N1A 137.8(2) 2 3_557 ?
O1A U1 N1A 70.0(2) 4_557 4_557 ?
O1A U1 N1A 80.0(2) . 3_557 ?
O1A U1 N1A 137.8(2) . 4_557 ?
O1A U1 N1A 137.8(2) 3_557 2 ?
O1A U1 N1A 80.0(2) 3_557 . ?
O1A U1 N1A 76.9(2) 2 . ?
O1A U1 N1A 70.0(2) . . ?
O1A U1 O1A 83.7(3) 2 4_557 ?
O1A U1 O1A 151.8(3) 3_557 2 ?
O1A U1 O1A 103.2(3) 3_557 4_557 ?
O1A U1 O1A 83.7(3) 3_557 . ?
O1A U1 O1A 103.2(3) 2 . ?
O1A U1 O1A 151.8(3) 4_557 . ?
H18A C18 H18B 107.6 . . ?
C17 C18 H18A 108.7 . . ?
C17 C18 H18A 108.7 3_566 . ?
C17 C18 H18B 108.7 3_566 . ?
C17 C18 H18B 108.7 . . ?
C17 C18 C17 114.0(4) . 3_566 ?
C18 C17 H17C 109.2 . . ?
C18 C17 H17D 109.2 . . ?
C18 C17 H17A 109.0 . . ?
C18 C17 H17B 109.0 . . ?
H17C C17 H17D 107.9 . . ?
H17A C17 H17B 107.8 . . ?
N2A C17 C18 112.1(4) . . ?
N2A C17 H17C 109.2 . . ?
N2A C17 H17D 109.2 . . ?
N2 C17 C18 112.7(4) 2_565 . ?
N2 C17 H17A 109.0 2_565 . ?
N2 C17 H17B 109.0 2_565 . ?
C17 N2A U2 117.6(4) . . ?
C16A N2A U2 127.1(6) . . ?
C16A N2A C17 115.3(6) . . ?
H9A C9 H9B 107.7 . . ?
C8 C9 H9A 108.8 . . ?
C8 C9 H9A 108.8 4_557 . ?
C8 C9 H9B 108.8 4_557 . ?
C8 C9 H9B 108.8 . . ?
C8 C9 C8 113.8(4) . 4_557 ?
C9 C8 H8A 109.1 . . ?
C9 C8 H8B 109.1 . . ?
C9 C8 H8BC 109.1 . . ?
C9 C8 H8BD 109.1 . . ?
H8A C8 H8B 107.9 . . ?
H8BC C8 H8BD 107.8 . . ?
N1 C8 C9 112.4(4) . . ?
N1 C8 H8A 109.1 . . ?
N1 C8 H8B 109.1 . . ?
N1A C8 C9 112.5(4) 2 . ?
N1A C8 H8BC 109.1 2 . ?
N1A C8 H8BD 109.1 2 . ?
C8 N1 U1 117.4(4) . . ?
C7 N1 U1 126.7(5) . . ?
C7 N1 C8 115.9(6) . . ?
N1 C7 H7 116.5 . . ?
N1 C7 C6 126.9(7) . . ?
C6 C7 H7 116.5 . . ?
N2A C16A H16A 116.1 . . ?
N2A C16A C15A 127.7(8) . . ?
C15A C16A H16A 116.1 . . ?
C2A C1 C6A 120.0 . . ?
C6 C1 O1 126.3(5) . . ?
C6 C1 C2 121.0(5) . . ?
O1 C1 C2 112.6(5) . . ?
O1A C1 C2A 115.4(4) . . ?
O1A C1 C6A 124.6(4) . . ?
C1 C2A H2A 120.0 . . ?
C3A C2A C1 120.0 . . ?
C3A C2A H2A 120.0 . . ?
C2A C3A H3A 120.0 . . ?
C2A C3A C4A 120.0 . . ?
C4A C3A H3A 120.0 . . ?
C3A C4A H4A 120.0 . . ?
C3A C4A C5A 120.0 . . ?
C5A C4A H4A 120.0 . . ?
C4A C5A H5A 120.0 . . ?
C6A C5A C4A 120.0 . . ?
C6A C5A H5A 120.0 . . ?
C1 C6A C7A 120.8(5) . . ?
C5A C6A C1 120.0 . . ?
C5A C6A C7A 119.1(5) . . ?
C5 C4 H4 118.3 . . ?
C3 C4 H4 118.3 . . ?
C3 C4 C5 123.5(12) . . ?
C4 C5 H5 120.3 . . ?
C4 C5 C6 119.4(9) . . ?
C6 C5 H5 120.3 . . ?
C1 C6 C7 122.0(6) . . ?
C1 C6 C5 120.1(7) . . ?
C5 C6 C7 117.8(7) . . ?
C15A C10 C11A 120.0 . . ?
O2A C10 C15A 124.8(4) . . ?
O2A C10 C11A 115.1(4) . . ?
C15 C10 O2 126.2(5) . . ?
C15 C10 C11 121.4(5) . . ?
O2 C10 C11 112.3(5) . . ?
C10 C15A C16A 120.6(5) . . ?
C10 C15A C14A 120.0 . . ?
C14A C15A C16A 119.3(5) . . ?
C15A C14A H14A 120.0 . . ?
C13A C14A C15A 120.0 . . ?
C13A C14A H14A 120.0 . . ?
C14A C13A H13A 120.0 . . ?
C12A C13A C14A 120.0 . . ?
C12A C13A H13A 120.0 . . ?
C13A C12A H12A 120.0 . . ?
C13A C12A C11A 120.0 . . ?
C11A C12A H12A 120.0 . . ?
C10 C11A H11A 120.0 . . ?
C12A C11A C10 120.0 . . ?
C12A C11A H11A 120.0 . . ?
C4 C3 H3 120.9 . . ?
C4 C3 C2 118.2(12) . . ?
C2 C3 H3 120.9 . . ?
C1 O1 U1 133.9(4) . . ?
C1 C2 H2 121.1 . . ?
C3 C2 C1 117.8(9) . . ?
C3 C2 H2 121.1 . . ?
C10 O2A U2 135.1(4) . . ?
C17 N2 U2 117.5(4) 2_565 . ?
C16 N2 U2 126.5(5) . . ?
C16 N2 C17 116.0(6) . 2_565 ?
N2 C16 H16 116.6 . . ?
N2 C16 C15 126.9(7) . . ?
C15 C16 H16 116.6 . . ?
C10 C15 C16 122.3(6) . . ?
C10 C15 C14 119.5(6) . . ?
C14 C15 C16 118.1(7) . . ?
C10 O2 U2 133.6(4) . . ?
C15 C14 H14 120.1 . . ?
C13 C14 C15 119.9(9) . . ?
C13 C14 H14 120.1 . . ?
C14 C13 H13 118.0 . . ?
C12 C13 C14 124.0(12) . . ?
C12 C13 H13 118.0 . . ?
C13 C12 H12 120.9 . . ?
C13 C12 C11 118.2(11) . . ?
C11 C12 H12 120.9 . . ?
C10 C11 H11 121.5 . . ?
C12 C11 C10 116.9(8) . . ?
C12 C11 H11 121.5 . . ?
C8 N1A U1 117.4(4) 2 . ?
C7A N1A U1 127.2(6) . . ?
C7A N1A C8 115.4(6) . 2 ?
C6A C7A H7A 116.1 . . ?
N1A C7A C6A 127.8(7) . . ?
N1A C7A H7A 116.1 . . ?
C1 O1A U1 135.2(4) . . ?

loop_
_geom_bond_atom_site_label_1
_geom_bond_atom_site_label_2
_geom_bond_distance
_geom_bond_site_symmetry_2
_geom_bond_publ_flag
U2 N2A 2.605(7) 2_565 ?
U2 N2A 2.605(7) . ?
U2 N2A 2.605(7) 3_566 ?
U2 N2A 2.605(7) 4_556 ?
U2 O2A 2.227(6) 4_556 ?
U2 O2A 2.227(6) 3_566 ?
U2 O2A 2.227(6) 2_565 ?
U2 O2A 2.227(6) . ?
U2 O2 2.228(5) 2_565 ?
U2 O2 2.228(5) . ?
U2 O2 2.228(5) 3_566 ?
U2 O2 2.228(5) 4_556 ?
U1 O1 2.226(5) . ?
U1 O1 2.226(5) 4_557 ?
U1 O1 2.226(5) 3_557 ?
U1 O1 2.226(5) 2 ?
U1 N1A 2.605(7) . ?
U1 N1A 2.605(7) 3_557 ?
U1 N1A 2.605(7) 4_557 ?
U1 N1A 2.605(7) 2 ?
U1 O1A 2.226(6) 3_557 ?
U1 O1A 2.226(6) . ?
U1 O1A 2.226(6) 2 ?
U1 O1A 2.226(6) 4_557 ?
C18 H18A 0.9900 . ?
C18 H18B 0.9900 . ?
C18 C17 1.527(4) . ?
C18 C17 1.527(4) 3_566 ?
C17 H17C 0.9900 . ?
C17 H17D 0.9900 . ?
C17 H17A 0.9900 . ?
C17 H17B 0.9900 . ?
C17 N2A 1.463(8) . ?
C17 N2 1.463(7) 2_565 ?
N2A C16A 1.283(10) . ?
C9 H9A 0.9900 . ?
C9 H9B 0.9900 . ?
C9 C8 1.523(4) 4_557 ?
C9 C8 1.523(4) . ?
C8 H8A 0.9900 . ?
C8 H8B 0.9900 . ?
C8 H8BC 0.9900 . ?
C8 H8BD 0.9900 . ?
C8 N1 1.464(7) . ?
C8 N1A 1.469(8) 2 ?
N1 C7 1.282(10) . ?
C7 H7 0.9500 . ?
C7 C6 1.448(11) . ?
C16A H16A 0.9500 . ?
C16A C15A 1.444(9) . ?
C1 C2A 1.3900 . ?
C1 C6A 1.3900 . ?
C1 C6 1.309(8) . ?
C1 O1 1.360(6) . ?
C1 C2 1.483(8) . ?
C1 O1A 1.343(6) . ?
C2A H2A 0.9500 . ?
C2A C3A 1.3900 . ?
C3A H3A 0.9500 . ?
C3A C4A 1.3900 . ?
C4A H4A 0.9500 . ?
C4A C5A 1.3900 . ?
C5A H5A 0.9500 . ?
C5A C6A 1.3900 . ?
C6A C7A 1.441(9) . ?
C4 H4 0.9500 . ?
C4 C5 1.382(13) . ?
C4 C3 1.347(17) . ?
C5 H5 0.9500 . ?
C5 C6 1.411(10) . ?
C10 C15A 1.3900 . ?
C10 C11A 1.3900 . ?
C10 O2A 1.343(7) . ?
C10 C15 1.309(8) . ?
C10 O2 1.362(6) . ?
C10 C11 1.489(8) . ?
C15A C14A 1.3900 . ?
C14A H14A 0.9500 . ?
C14A C13A 1.3900 . ?
C13A H13A 0.9500 . ?
C13A C12A 1.3900 . ?
C12A H12A 0.9500 . ?
C12A C11A 1.3900 . ?
C11A H11A 0.9500 . ?
C3 H3 0.9500 . ?
C3 C2 1.416(12) . ?
C2 H2 0.9500 . ?
N2 C17 1.463(7) 2_565 ?
N2 C16 1.290(9) . ?
C16 H16 0.9500 . ?
C16 C15 1.437(10) . ?
C15 C14 1.409(10) . ?
C14 H14 0.9500 . ?
C14 C13 1.361(12) . ?
C13 H13 0.9500 . ?
C13 C12 1.344(15) . ?
C12 H12 0.9500 . ?
C12 C11 1.419(12) . ?
C11 H11 0.9500 . ?
N1A C8 1.469(8) 2 ?
N1A C7A 1.276(10) . ?
C7A H7A 0.9500 . ?
